data_8105390
loop_
_publ_author_name
'Bonitatibus, Peter J.'
'Armstrong, William H.'
'Reiss, Guido J.'

_publ_section_title
;
 Preparation and crystal structure of a non-symmetrical vanadium(II)
 dimer:
 tri-\m2-bromido-(hydrogen-tris(3-isopropyl-4-bromopyrazol-1-yl)borato-\k3
 N,N&#x2032;,N&#x2032;&#x2032;)-tris(tetrahydrofuran-\kO)divanadium(II) --
 tetrahydrofuran (1/1), C34H57BBr6N6O4V2
;
_journal_issue 5
_journal_name_full 'Zeitschrift f\"ur Kristallographie - New Crystal Structures'
_journal_page_first 1101
_journal_page_last 1103
_journal_paper_doi 10.1515/ncrs-2020-0187
_journal_volume 235
_journal_year 2020
_chemical_formula_sum 'C34 H57 B Br6 N6 O4 V2'
_chemical_formula_weight 1206.00
_space_group_crystal_system orthorhombic
_space_group_IT_number 33
_space_group_name_Hall 'P 2c -2n'
_space_group_name_H-M_alt 'P n a 21'
_atom_sites_solution_hydrogens mixed
_audit_creation_method SHELXL-2018/3
_cell_angle_alpha 90
_cell_angle_beta 90
_cell_angle_gamma 90
_cell_formula_units_Z 4
_cell_length_a 17.198(2)
_cell_length_b 12.9497(11)
_cell_length_c 20.496(2)
_cell_measurement_reflns_used 7646
_cell_measurement_temperature 293(2)
_cell_measurement_theta_max 56.56
_cell_measurement_theta_min 3.72
_cell_volume 4564.6(8)
_computing_structure_refinement 'SHELXL-2018/3 (Sheldrick, 2018)'
_diffrn_ambient_temperature 293(2)
_diffrn_measured_fraction_theta_full 0.999
_diffrn_measured_fraction_theta_max 0.999
_diffrn_measurement_device_type SMART
_diffrn_measurement_method omega
_diffrn_radiation_type MoK\a
_diffrn_radiation_wavelength 0.71073
_diffrn_reflns_av_R_equivalents 0.1047
_diffrn_reflns_av_unetI/netI 0.0619
_diffrn_reflns_Laue_measured_fraction_full 0.999
_diffrn_reflns_Laue_measured_fraction_max 0.999
_diffrn_reflns_limit_h_max 20
_diffrn_reflns_limit_h_min -21
_diffrn_reflns_limit_k_max 16
_diffrn_reflns_limit_k_min -16
_diffrn_reflns_limit_l_max 13
_diffrn_reflns_limit_l_min -26
_diffrn_reflns_number 26077
_diffrn_reflns_point_group_measured_fraction_full 0.710
_diffrn_reflns_point_group_measured_fraction_max 0.710
_diffrn_reflns_theta_full 26.999
_diffrn_reflns_theta_max 26.999
_diffrn_reflns_theta_min 1.860
_exptl_absorpt_coefficient_mu 5.703
_exptl_absorpt_correction_T_max 0.930
_exptl_absorpt_correction_T_min 0.883
_exptl_absorpt_correction_type empirical
_exptl_crystal_colour blue-purple
_exptl_crystal_density_diffrn 1.755
_exptl_crystal_description block
_exptl_crystal_F_000 2384
_exptl_crystal_size_max 0.5
_exptl_crystal_size_mid 0.4
_exptl_crystal_size_min 0.3
_refine_diff_density_max 1.068
_refine_diff_density_min -0.923
_refine_diff_density_rms 0.125
_refine_ls_abs_structure_details
;
 Classical Flack method preferred over Parsons because s.u. lower.
;
_refine_ls_abs_structure_Flack -0.002(13)
_refine_ls_extinction_coef 0.00041(15)
_refine_ls_extinction_expression Fc^*^=kFc[1+0.001xFc^2^\l^3^/sin(2\q)]^-1/4^
_refine_ls_extinction_method 'SHELXL-2018/3 (Sheldrick 2018)'
_refine_ls_goodness_of_fit_ref 1.096
_refine_ls_hydrogen_treatment constr
_refine_ls_matrix_type full
_refine_ls_number_parameters 479
_refine_ls_number_reflns 7061
_refine_ls_number_restraints 1
_refine_ls_restrained_S_all 1.096
_refine_ls_R_factor_all 0.0498
_refine_ls_R_factor_gt 0.0441
_refine_ls_shift/su_max 0.001
_refine_ls_shift/su_mean 0.000
_refine_ls_structure_factor_coef Fsqd
_refine_ls_weighting_details 'w=1/[\s^2^(Fo^2^)+(0.0534P)^2^+6.3303P] where P=(Fo^2^+2Fc^2^)/3'
_refine_ls_weighting_scheme calc
_refine_ls_wR_factor_gt 0.1049
_refine_ls_wR_factor_ref 0.1093
_reflns_Friedel_coverage 0.381
_reflns_Friedel_fraction_full 0.403
_reflns_Friedel_fraction_max 0.403
_reflns_number_gt 6504
_reflns_number_total 7061
_reflns_threshold_expression 'I > 2\s(I)'
_cod_data_source_file suppl_ncrs-2020-0187_suppl.cif
_cod_data_source_block neu
_cod_original_cell_volume 4564.8(9)
_cod_database_code 8105390
_shelx_shelxl_version_number 2018/3
_shelx_space_group_comment
;
The symmetry employed for this shelxl refinement is uniquely defined
by the following loop, which should always be used as a source of
symmetry information in preference to the above space-group names.
They are only intended as comments.
;

loop_
_space_group_symop_operation_xyz
'x, y, z'
'-x, -y, z+1/2'
'x+1/2, -y+1/2, z'
'-x+1/2, y+1/2, z+1/2'

loop_
_atom_site_label
_atom_site_type_symbol
_atom_site_fract_x
_atom_site_fract_y
_atom_site_fract_z
_atom_site_U_iso_or_equiv
_atom_site_adp_type
_atom_site_occupancy
_atom_site_site_symmetry_order
_atom_site_calc_flag
_atom_site_refinement_flags_posn
_atom_site_refinement_flags_adp
_atom_site_refinement_flags_occupancy
_atom_site_disorder_assembly
_atom_site_disorder_group
Br1 Br 0.86461(6) 0.16725(7) 0.44094(5) 0.0387(2) Uani 1 1 d . . . . .
Br2 Br 0.63318(5) 0.42389(8) 0.81704(6) 0.0418(3) Uani 1 1 d . . . . .
Br3 Br 0.82241(7) 0.90157(8) 0.51601(6) 0.0485(3) Uani 1 1 d . . . . .
Br4 Br 0.99507(4) 0.34002(5) 0.71746(4) 0.02217(17) Uani 1 1 d . . . . .
Br5 Br 1.07066(4) 0.53126(6) 0.60144(4) 0.02408(18) Uani 1 1 d . . . . .
Br6 Br 0.97152(4) 0.62195(6) 0.75027(4) 0.02305(18) Uani 1 1 d . . . . .
V1 V 0.93188(7) 0.49786(10) 0.65309(7) 0.0178(3) Uani 1 1 d . . . . .
V2 V 1.08964(7) 0.49833(10) 0.72742(7) 0.0188(3) Uani 1 1 d . . . . .
O1 O 1.1077(4) 0.4605(5) 0.8297(3) 0.0268(12) Uani 1 1 d . . . . .
O2 O 1.1921(3) 0.4101(5) 0.7066(3) 0.0283(13) Uani 1 1 d . . . . .
O3 O 1.1674(3) 0.6253(5) 0.7386(3) 0.0298(14) Uani 1 1 d . . . . .
C34 C 1.3761(8) 0.6175(13) 0.8486(9) 0.071(4) Uani 1 1 d . . . . .
H34A H 1.3886 0.6851 0.8661 0.086 Uiso 1 1 calc R U . . .
H34B H 1.3493 0.6269 0.8073 0.086 Uiso 1 1 calc R U . . .
N1 N 0.8191(4) 0.4152(5) 0.5519(4) 0.0225(14) Uani 1 1 d . . . . .
N2 N 0.8944(4) 0.3984(5) 0.5732(3) 0.0214(14) Uani 1 1 d . . . . .
N3 N 0.7558(4) 0.4778(5) 0.6547(4) 0.0237(14) Uani 1 1 d . . . . .
N4 N 0.8179(4) 0.4708(5) 0.6966(3) 0.0203(14) Uani 1 1 d . . . . .
N5 N 0.8070(4) 0.6058(6) 0.5735(4) 0.0257(15) Uani 1 1 d . . . . .
N6 N 0.8792(4) 0.6271(5) 0.5994(4) 0.0222(13) Uani 1 1 d . . . . .
C1 C 0.7998(5) 0.3452(6) 0.5057(5) 0.0259(17) Uani 1 1 d . . . . .
H1B H 0.7529 0.3416 0.4833 0.031 Uiso 1 1 calc R U . . .
C2 C 0.8620(5) 0.2807(7) 0.4982(4) 0.0264(18) Uani 1 1 d . . . . .
C3 C 0.9208(5) 0.3160(6) 0.5398(4) 0.0228(16) Uani 1 1 d . . . . .
C4 C 1.0040(5) 0.2787(7) 0.5480(5) 0.0259(18) Uani 1 1 d . . . . .
H4 H 1.0279 0.3198 0.5828 0.031 Uiso 1 1 calc R U . . .
C5 C 1.0500(6) 0.2983(10) 0.4856(6) 0.043(3) Uani 1 1 d . . . . .
H5C H 1.1024 0.2746 0.4911 0.065 Uiso 1 1 calc R U . . .
H5B H 1.0262 0.2619 0.4500 0.065 Uiso 1 1 calc R U . . .
H5A H 1.0503 0.3710 0.4762 0.065 Uiso 1 1 calc R U . . .
C6 C 1.0071(6) 0.1655(8) 0.5690(6) 0.039(2) Uani 1 1 d . . . . .
H6C H 1.0603 0.1445 0.5737 0.059 Uiso 1 1 calc R U . . .
H6B H 0.9806 0.1575 0.6099 0.059 Uiso 1 1 calc R U . . .
H6A H 0.9822 0.1235 0.5365 0.059 Uiso 1 1 calc R U . . .
C7 C 0.6900(5) 0.4623(7) 0.6872(5) 0.0262(18) Uani 1 1 d . . . . .
H7 H 0.6404 0.4630 0.6692 0.031 Uiso 1 1 calc R U . . .
C8 C 0.7074(4) 0.4451(7) 0.7518(5) 0.0263(17) Uani 1 1 d . . . . .
C9 C 0.7888(4) 0.4517(6) 0.7573(4) 0.0206(16) Uani 1 1 d . . . . .
C10 C 0.8380(5) 0.4365(7) 0.8168(4) 0.0247(16) Uani 1 1 d . . . . .
H10 H 0.8922 0.4444 0.8031 0.030 Uiso 1 1 calc R U . . .
C11 C 0.8230(5) 0.5174(8) 0.8690(5) 0.035(2) Uani 1 1 d . . . . .
H11C H 0.8558 0.5042 0.9060 0.052 Uiso 1 1 calc R U . . .
H11B H 0.8342 0.5847 0.8518 0.052 Uiso 1 1 calc R U . . .
H11A H 0.7695 0.5143 0.8823 0.052 Uiso 1 1 calc R U . . .
C12 C 0.8299(6) 0.3282(8) 0.8446(5) 0.039(2) Uani 1 1 d . . . . .
H12C H 0.8622 0.3216 0.8825 0.059 Uiso 1 1 calc R U . . .
H12B H 0.7767 0.3160 0.8563 0.059 Uiso 1 1 calc R U . . .
H12A H 0.8457 0.2787 0.8123 0.059 Uiso 1 1 calc R U . . .
C13 C 0.7805(6) 0.6912(7) 0.5432(5) 0.0310(19) Uani 1 1 d . . . . .
H13 H 0.7332 0.6963 0.5215 0.037 Uiso 1 1 calc R U . . .
C14 C 0.8326(6) 0.7678(7) 0.5491(5) 0.0305(19) Uani 1 1 d . . . . .
C15 C 0.8951(5) 0.7244(6) 0.5851(4) 0.0252(17) Uani 1 1 d . . . . .
C16 C 0.9706(5) 0.7757(7) 0.6058(5) 0.0277(18) Uani 1 1 d . . . . .
H16 H 1.0003 0.7241 0.6302 0.033 Uiso 1 1 calc R U . . .
C17 C 0.9581(6) 0.8682(7) 0.6517(6) 0.039(2) Uani 1 1 d . . . . .
H17C H 1.0075 0.8974 0.6631 0.058 Uiso 1 1 calc R U . . .
H17B H 0.9270 0.9194 0.6301 0.058 Uiso 1 1 calc R U . . .
H17A H 0.9320 0.8454 0.6905 0.058 Uiso 1 1 calc R U . . .
C18 C 1.0207(6) 0.8076(9) 0.5471(6) 0.042(2) Uani 1 1 d . . . . .
H18C H 1.0677 0.8396 0.5623 0.063 Uiso 1 1 calc R U . . .
H18B H 1.0335 0.7475 0.5218 0.063 Uiso 1 1 calc R U . . .
H18A H 0.9924 0.8555 0.5204 0.063 Uiso 1 1 calc R U . . .
C19 C 1.0662(8) 0.5042(9) 0.8853(5) 0.048(3) Uani 1 1 d . . . . .
H19B H 1.0971 0.5584 0.9052 0.057 Uiso 1 1 calc R U . . .
H19A H 1.0173 0.5340 0.8710 0.057 Uiso 1 1 calc R U . . .
C20 C 1.0514(10) 0.4225(9) 0.9328(6) 0.060(3) Uani 1 1 d . . . . .
H20B H 0.9976 0.4236 0.9470 0.072 Uiso 1 1 calc R U . . .
H20A H 1.0848 0.4301 0.9706 0.072 Uiso 1 1 calc R U . . .
C21 C 1.0694(8) 0.3241(8) 0.8967(6) 0.050(3) Uani 1 1 d . . . . .
H21B H 1.0235 0.2971 0.8751 0.060 Uiso 1 1 calc R U . . .
H21A H 1.0901 0.2720 0.9259 0.060 Uiso 1 1 calc R U . . .
C22 C 1.1301(6) 0.3586(8) 0.8474(6) 0.040(2) Uani 1 1 d . . . . .
H22B H 1.1816 0.3584 0.8668 0.048 Uiso 1 1 calc R U . . .
H22A H 1.1302 0.3135 0.8096 0.048 Uiso 1 1 calc R U . . .
C23 C 1.1982(6) 0.3282(9) 0.6597(7) 0.053(3) Uani 1 1 d . . . . .
H23B H 1.1800 0.3510 0.6173 0.064 Uiso 1 1 calc R U . . .
H23A H 1.1675 0.2691 0.6732 0.064 Uiso 1 1 calc R U . . .
C24 C 1.2827(7) 0.3005(11) 0.6567(9) 0.068(4) Uani 1 1 d . . . . .
H24B H 1.2920 0.2352 0.6785 0.081 Uiso 1 1 calc R U . . .
H24A H 1.2997 0.2946 0.6118 0.081 Uiso 1 1 calc R U . . .
C25 C 1.3239(6) 0.3829(10) 0.6894(8) 0.057(3) Uani 1 1 d . . . . .
H25B H 1.3395 0.4357 0.6585 0.068 Uiso 1 1 calc R U . . .
H25A H 1.3699 0.3566 0.7112 0.068 Uiso 1 1 calc R U . . .
C26 C 1.2676(6) 0.4254(13) 0.7377(9) 0.075(5) Uani 1 1 d . . . . .
H26B H 1.2706 0.3882 0.7787 0.090 Uiso 1 1 calc R U . . .
H26A H 1.2773 0.4981 0.7457 0.090 Uiso 1 1 calc R U . . .
C27 C 1.2015(10) 0.6821(12) 0.6861(7) 0.074(5) Uani 1 1 d . . . . .
H27B H 1.1615 0.7095 0.6576 0.089 Uiso 1 1 calc R U . . .
H27A H 1.2357 0.6382 0.6607 0.089 Uiso 1 1 calc R U . . .
C28 C 1.2461(7) 0.7673(9) 0.7171(8) 0.057(3) Uani 1 1 d . . . . .
H28B H 1.2987 0.7458 0.7276 0.069 Uiso 1 1 calc R U . . .
H28A H 1.2482 0.8275 0.6890 0.069 Uiso 1 1 calc R U . . .
C29 C 1.2017(12) 0.7884(12) 0.7757(9) 0.096(7) Uani 1 1 d . . . . .
H29B H 1.1605 0.8375 0.7666 0.115 Uiso 1 1 calc R U . . .
H29A H 1.2351 0.8168 0.8094 0.115 Uiso 1 1 calc R U . . .
C30 C 1.1687(6) 0.6887(8) 0.7970(6) 0.038(2) Uani 1 1 d . . . . .
H30B H 1.2009 0.6574 0.8304 0.046 Uiso 1 1 calc R U . . .
H30A H 1.1166 0.6980 0.8142 0.046 Uiso 1 1 calc R U . . .
C31 C 1.4478(8) 0.5570(14) 0.8387(10) 0.083(5) Uani 1 1 d . . . . .
H31B H 1.4517 0.5345 0.7937 0.100 Uiso 1 1 calc R U . . .
H31A H 1.4931 0.5985 0.8491 0.100 Uiso 1 1 calc R U . . .
H1A H 0.7173 0.4997 0.5589 0.100 Uiso 1 1 d . U . . .
C32 C 1.4431(10) 0.4700(18) 0.8813(11) 0.109(8) Uani 1 1 d . . . . .
H32B H 1.4841 0.4730 0.9138 0.131 Uiso 1 1 calc R U . . .
H32A H 1.4487 0.4064 0.8567 0.131 Uiso 1 1 calc R U . . .
C33 C 1.3665(9) 0.4737(16) 0.9131(9) 0.090(6) Uani 1 1 d . . . . .
H33B H 1.3362 0.4134 0.9012 0.109 Uiso 1 1 calc R U . . .
H33A H 1.3726 0.4746 0.9601 0.109 Uiso 1 1 calc R U . . .
O4 O 1.3288(7) 0.5637(14) 0.8921(8) 0.125(6) Uani 1 1 d . . . . .
B1 B 0.7678(5) 0.4992(8) 0.5809(5) 0.0248(19) Uani 1 1 d . . . . .

loop_
_atom_site_aniso_label
_atom_site_aniso_U_11
_atom_site_aniso_U_22
_atom_site_aniso_U_33
_atom_site_aniso_U_23
_atom_site_aniso_U_13
_atom_site_aniso_U_12
Br1 0.0579(6) 0.0327(5) 0.0254(5) -0.0089(4) -0.0089(4) -0.0006(4)
Br2 0.0354(4) 0.0455(5) 0.0446(6) 0.0042(5) 0.0210(5) -0.0017(4)
Br3 0.0737(7) 0.0329(5) 0.0389(6) 0.0126(5) -0.0062(6) 0.0120(5)
Br4 0.0257(3) 0.0224(3) 0.0184(4) 0.0005(3) -0.0013(3) -0.0016(3)
Br5 0.0252(3) 0.0302(4) 0.0168(4) 0.0003(4) 0.0030(3) -0.0010(3)
Br6 0.0246(3) 0.0257(4) 0.0188(4) -0.0041(3) 0.0011(3) 0.0018(3)
V1 0.0193(6) 0.0214(6) 0.0126(6) 0.0004(6) -0.0004(5) -0.0002(5)
V2 0.0210(5) 0.0203(6) 0.0152(6) -0.0026(5) 0.0005(5) -0.0005(5)
O1 0.039(3) 0.028(3) 0.013(3) -0.004(3) -0.002(3) 0.003(3)
O2 0.023(3) 0.038(3) 0.024(3) -0.014(3) -0.002(2) 0.005(2)
O3 0.034(3) 0.029(3) 0.027(4) -0.007(3) 0.009(3) -0.008(2)
C34 0.069(8) 0.080(10) 0.065(10) -0.017(9) -0.005(8) 0.020(7)
N1 0.023(3) 0.027(3) 0.018(3) -0.003(3) -0.008(3) 0.002(3)
N2 0.023(3) 0.025(3) 0.017(3) 0.001(3) -0.003(3) 0.000(3)
N3 0.019(3) 0.029(3) 0.023(4) -0.004(3) -0.002(3) -0.001(3)
N4 0.019(3) 0.025(3) 0.017(3) -0.003(3) 0.000(3) 0.000(2)
N5 0.028(3) 0.028(4) 0.021(4) 0.000(3) -0.007(3) 0.003(3)
N6 0.028(3) 0.026(3) 0.013(3) -0.001(3) 0.000(3) 0.005(3)
C1 0.027(4) 0.026(4) 0.025(5) 0.003(4) -0.003(4) -0.004(3)
C2 0.042(5) 0.025(4) 0.013(4) 0.001(3) -0.001(4) -0.002(3)
C3 0.032(4) 0.025(4) 0.011(4) 0.003(3) 0.005(3) 0.002(3)
C4 0.028(4) 0.028(4) 0.022(4) -0.002(4) 0.003(3) 0.006(3)
C5 0.036(5) 0.060(7) 0.034(6) 0.000(5) 0.013(4) 0.002(5)
C6 0.051(6) 0.038(5) 0.028(5) 0.000(5) -0.007(4) 0.007(5)
C7 0.018(3) 0.029(4) 0.032(5) -0.005(4) 0.001(3) 0.000(3)
C8 0.019(3) 0.029(4) 0.032(5) 0.001(4) 0.008(4) -0.004(3)
C9 0.021(3) 0.022(3) 0.019(4) 0.004(3) 0.005(3) -0.003(3)
C10 0.029(4) 0.031(4) 0.014(4) 0.002(4) 0.000(3) 0.002(3)
C11 0.036(4) 0.043(5) 0.025(5) -0.007(4) 0.001(4) 0.002(4)
C12 0.049(5) 0.040(5) 0.029(5) 0.003(5) 0.004(5) 0.002(4)
C13 0.043(5) 0.032(4) 0.019(4) 0.000(4) -0.007(4) 0.010(4)
C14 0.045(5) 0.025(4) 0.022(4) 0.003(4) 0.002(4) 0.011(4)
C15 0.036(4) 0.019(4) 0.020(4) 0.000(3) 0.005(4) -0.002(3)
C16 0.039(4) 0.025(4) 0.020(4) 0.002(4) 0.001(4) 0.000(3)
C17 0.051(5) 0.031(4) 0.034(6) -0.010(5) -0.005(5) -0.003(4)
C18 0.049(6) 0.040(5) 0.036(6) 0.005(5) 0.015(5) -0.009(4)
C19 0.083(8) 0.040(6) 0.019(5) 0.000(5) 0.017(5) 0.006(5)
C20 0.113(11) 0.040(6) 0.026(6) 0.001(5) 0.009(7) 0.005(7)
C21 0.086(9) 0.034(5) 0.030(6) 0.006(5) 0.001(6) 0.005(5)
C22 0.059(6) 0.030(5) 0.030(5) 0.002(5) -0.009(5) 0.016(4)
C23 0.046(6) 0.053(7) 0.061(8) -0.043(7) -0.009(6) 0.016(5)
C24 0.056(7) 0.071(8) 0.076(11) -0.033(9) 0.005(7) 0.012(6)
C25 0.037(5) 0.053(7) 0.080(10) 0.001(7) 0.009(6) 0.001(5)
C26 0.041(6) 0.099(10) 0.086(12) -0.056(10) -0.018(7) 0.019(6)
C27 0.101(11) 0.090(10) 0.031(6) -0.011(7) 0.011(7) -0.066(9)
C28 0.069(7) 0.048(6) 0.055(8) 0.001(7) 0.021(7) -0.025(6)
C29 0.165(17) 0.056(8) 0.067(11) -0.020(8) 0.071(12) -0.043(10)
C30 0.039(5) 0.040(5) 0.036(6) -0.009(5) 0.000(4) -0.008(4)
C31 0.057(7) 0.114(13) 0.078(12) 0.025(11) 0.020(8) 0.027(8)
C32 0.087(10) 0.156(18) 0.083(13) 0.065(14) 0.039(11) 0.050(12)
C33 0.075(10) 0.137(16) 0.060(10) 0.024(12) 0.026(8) 0.026(10)
O4 0.083(8) 0.187(15) 0.105(12) 0.046(12) 0.052(8) 0.063(9)
B1 0.020(4) 0.035(5) 0.019(5) 0.001(4) -0.008(3) 0.005(4)

loop_
_atom_type_symbol
_atom_type_description
_atom_type_scat_dispersion_real
_atom_type_scat_dispersion_imag
_atom_type_scat_source
C C 0.0033 0.0016 'International Tables Vol C Tables 4.2.6.8 and 6.1.1.4'
H H 0.0000 0.0000 'International Tables Vol C Tables 4.2.6.8 and 6.1.1.4'
B B 0.0013 0.0007 'International Tables Vol C Tables 4.2.6.8 and 6.1.1.4'
N N 0.0061 0.0033 'International Tables Vol C Tables 4.2.6.8 and 6.1.1.4'
O O 0.0106 0.0060 'International Tables Vol C Tables 4.2.6.8 and 6.1.1.4'
V V 0.3005 0.5294 'International Tables Vol C Tables 4.2.6.8 and 6.1.1.4'
Br Br -0.2901 2.4595 'International Tables Vol C Tables 4.2.6.8 and 6.1.1.4'

loop_
_geom_angle_atom_site_label_1
_geom_angle_atom_site_label_2
_geom_angle_atom_site_label_3
_geom_angle
_geom_angle_site_symmetry_1
_geom_angle_site_symmetry_3
V2 Br4 V1 72.06(4) . .
V2 Br5 V1 72.16(4) . .
V2 Br6 V1 72.27(4) . .
N2 V1 N4 87.0(3) . .
N2 V1 N6 87.2(3) . .
N4 V1 N6 87.5(3) . .
N2 V1 Br5 93.57(19) . .
N4 V1 Br5 179.4(2) . .
N6 V1 Br5 92.68(18) . .
N2 V1 Br6 177.65(19) . .
N4 V1 Br6 91.22(18) . .
N6 V1 Br6 91.19(19) . .
Br5 V1 Br6 88.25(4) . .
N2 V1 Br4 92.24(18) . .
N4 V1 Br4 92.34(19) . .
N6 V1 Br4 179.5(2) . .
Br5 V1 Br4 87.45(4) . .
Br6 V1 Br4 89.32(5) . .
N2 V1 V2 128.77(18) . .
N4 V1 V2 125.70(19) . .
N6 V1 V2 127.08(18) . .
Br5 V1 V2 53.78(4) . .
Br6 V1 V2 53.57(4) . .
Br4 V1 V2 53.38(4) . .
O3 V2 O2 85.2(2) . .
O3 V2 O1 88.9(3) . .
O2 V2 O1 87.4(2) . .
O3 V2 Br4 178.2(2) . .
O2 V2 Br4 94.46(17) . .
O1 V2 Br4 89.29(17) . .
O3 V2 Br6 89.77(17) . .
O2 V2 Br6 174.67(18) . .
O1 V2 Br6 94.35(16) . .
Br4 V2 Br6 90.61(5) . .
O3 V2 Br5 93.32(19) . .
O2 V2 Br5 89.62(19) . .
O1 V2 Br5 176.10(17) . .
Br4 V2 Br5 88.48(5) . .
Br6 V2 Br5 88.87(5) . .
O3 V2 V1 126.94(19) . .
O2 V2 V1 128.22(17) . .
O1 V2 V1 126.59(17) . .
Br4 V2 V1 54.56(4) . .
Br6 V2 V1 54.16(4) . .
Br5 V2 V1 54.06(4) . .
C22 O1 C19 107.0(8) . .
C22 O1 V2 119.6(6) . .
C19 O1 V2 126.6(6) . .
C23 O2 C26 109.2(8) . .
C23 O2 V2 125.9(5) . .
C26 O2 V2 124.9(6) . .
C27 O3 C30 108.9(7) . .
C27 O3 V2 125.0(6) . .
C30 O3 V2 122.3(5) . .
O4 C34 C31 108.0(14) . .
C1 N1 N2 110.2(7) . .
C1 N1 B1 127.6(7) . .
N2 N1 B1 122.1(7) . .
C3 N2 N1 106.2(7) . .
C3 N2 V1 138.6(6) . .
N1 N2 V1 114.8(5) . .
C7 N3 N4 109.9(7) . .
C7 N3 B1 128.9(7) . .
N4 N3 B1 121.2(6) . .
C9 N4 N3 107.2(6) . .
C9 N4 V1 137.1(6) . .
N3 N4 V1 115.7(5) . .
C13 N5 N6 108.5(7) . .
C13 N5 B1 129.1(7) . .
N6 N5 B1 122.4(6) . .
C15 N6 N5 107.0(7) . .
C15 N6 V1 138.7(6) . .
N5 N6 V1 114.3(5) . .
N1 C1 C2 107.3(7) . .
C1 C2 C3 107.2(8) . .
C1 C2 Br1 124.6(7) . .
C3 C2 Br1 128.2(7) . .
N2 C3 C2 109.0(7) . .
N2 C3 C4 120.9(7) . .
C2 C3 C4 130.1(8) . .
C3 C4 C5 110.0(8) . .
C3 C4 C6 111.6(7) . .
C5 C4 C6 112.2(8) . .
N3 C7 C8 108.7(7) . .
C7 C8 C9 106.4(8) . .
C7 C8 Br2 124.3(6) . .
C9 C8 Br2 129.2(8) . .
N4 C9 C8 107.7(8) . .
N4 C9 C10 124.0(7) . .
C8 C9 C10 128.2(8) . .
C9 C10 C12 112.0(7) . .
C9 C10 C11 112.8(7) . .
C12 C10 C11 110.9(8) . .
C14 C13 N5 109.8(8) . .
C13 C14 C15 105.1(8) . .
C13 C14 Br3 126.1(7) . .
C15 C14 Br3 128.8(7) . .
N6 C15 C14 109.6(8) . .
N6 C15 C16 122.1(8) . .
C14 C15 C16 128.2(7) . .
C15 C16 C18 112.2(8) . .
C15 C16 C17 113.1(7) . .
C18 C16 C17 110.4(8) . .
C20 C19 O1 109.0(9) . .
C19 C20 C21 104.5(10) . .
C20 C21 C22 102.6(9) . .
O1 C22 C21 104.9(8) . .
O2 C23 C24 105.9(9) . .
C25 C24 C23 106.3(10) . .
C24 C25 C26 105.2(10) . .
O2 C26 C25 103.7(11) . .
O3 C27 C28 105.8(10) . .
C29 C28 C27 102.8(11) . .
C28 C29 C30 106.5(11) . .
O3 C30 C29 104.8(10) . .
C32 C31 C34 106.8(14) . .
C31 C32 C33 107.2(14) . .
O4 C33 C32 107.8(15) . .
C34 O4 C33 110.0(11) . .
N1 B1 N5 110.3(7) . .
N1 B1 N3 109.2(7) . .
N5 B1 N3 108.3(7) . .

loop_
_geom_bond_atom_site_label_1
_geom_bond_atom_site_label_2
_geom_bond_distance
_geom_bond_site_symmetry_2
Br1 C2 1.880(9) .
Br2 C8 1.869(9) .
Br3 C14 1.869(9) .
Br4 V2 2.6249(14) .
Br4 V1 2.6645(15) .
Br5 V2 2.6372(17) .
Br5 V1 2.6466(14) .
Br6 V2 2.6285(15) .
Br6 V1 2.6485(16) .
V1 N2 2.181(7) .
V1 N4 2.182(7) .
V1 N6 2.199(7) .
V1 V2 3.1116(18) .
V2 O3 2.132(6) .
V2 O2 2.144(6) .
V2 O1 2.174(6) .
O1 C22 1.422(11) .
O1 C19 1.461(12) .
O2 C23 1.436(11) .
O2 C26 1.459(13) .
O3 C27 1.429(14) .
O3 C30 1.453(12) .
C34 O4 1.39(2) .
C34 C31 1.475(19) .
N1 C1 1.351(11) .
N1 N2 1.385(9) .
N1 B1 1.522(12) .
N2 C3 1.346(11) .
N3 C7 1.327(11) .
N3 N4 1.373(9) .
N3 B1 1.553(12) .
N4 C9 1.363(11) .
N5 C13 1.348(12) .
N5 N6 1.377(9) .
N5 B1 1.544(13) .
N6 C15 1.321(11) .
C1 C2 1.365(12) .
C2 C3 1.401(12) .
C3 C4 1.519(11) .
C4 C5 1.526(14) .
C4 C6 1.527(13) .
C7 C8 1.377(14) .
C8 C9 1.406(10) .
C9 C10 1.498(12) .
C10 C12 1.519(13) .
C10 C11 1.520(13) .
C13 C14 1.342(14) .
C14 C15 1.419(13) .
C15 C16 1.519(12) .
C16 C18 1.537(14) .
C16 C17 1.537(13) .
C19 C20 1.459(16) .
C20 C21 1.505(16) .
C21 C22 1.520(17) .
C23 C24 1.498(15) .
C24 C25 1.445(19) .
C25 C26 1.490(19) .
C27 C28 1.487(17) .
C28 C29 1.45(2) .
C29 C30 1.476(17) .
C31 C32 1.43(2) .
C32 C33 1.47(2) .
C33 O4 1.40(2) .
